data_4302096
loop_
_publ_author_name
'Aline Nonat'
'Daniel Imbert'
'Jacques P\'ecaut'
'Marion Giraud'
'Marinella Mazzanti'

_publ_contact_author
;
      Dr Marinella Mazzanti
      LCIB (UMR-E 3 CEA-UJF)
      DRFMC, CEA Grenoble
      17, rue des Martyrs
      38054 Grenoble cedex 9
;
_publ_section_title
;
Structural and Photophysical Studies of Highly Stable Lanthanide Complexes
of Tripodal 8-Hydroxyquinolinate Ligands Based on 1,4,7-Triazacyclononane
;
_journal_name_full 'Inorganic Chemistry'
_journal_page_first 4207
_journal_page_last 4218
_journal_paper_doi 10.1021/ic9000076
_journal_volume 48
_journal_year 2009
_chemical_formula_sum 'C78 H86 F9 N12 Nd2 O18 S3'
_chemical_formula_weight 2035.25
_chemical_name_systematic
; 
 ? 
;
_space_group_IT_number 2
_symmetry_cell_setting triclinic
_symmetry_space_group_name_Hall '-P 1'
_symmetry_space_group_name_H-M 'P -1'
_atom_sites_solution_hydrogens difmap
_atom_sites_solution_primary direct
_atom_sites_solution_secondary difmap
_audit_creation_method SHELXL-97
_cell_angle_alpha 89.995(3)
_cell_angle_beta 74.878(2)
_cell_angle_gamma 77.080(3)
_cell_formula_units_Z 2
_cell_length_a 12.9868(19)
_cell_length_b 13.748(2)
_cell_length_c 23.950(4)
_cell_measurement_temperature 223(2)
_cell_volume 4015.8(11)
_computing_cell_refinement 'Bruker SMART'
_computing_data_collection 'Bruker SMART'
_computing_data_reduction 'Bruker SAINT'
_computing_molecular_graphics 'Bruker SHELXTL'
_computing_publication_material 'Bruker SHELXTL'
_computing_structure_refinement 'SHELXL-97 (Sheldrick, 1997)'
_computing_structure_solution 'SHELXS-97 (Sheldrick, 1990)'
_diffrn_ambient_temperature 223(2)
_diffrn_measured_fraction_theta_full 0.848
_diffrn_measured_fraction_theta_max 0.848
_diffrn_measurement_device_type 'CCD area detector'
_diffrn_measurement_method 'phi and omega scans'
_diffrn_radiation_monochromator graphite
_diffrn_radiation_source 'fine-focus sealed tube'
_diffrn_radiation_type MoK\a
_diffrn_radiation_wavelength 0.71073
_diffrn_reflns_av_R_equivalents 0.0142
_diffrn_reflns_av_sigmaI/netI 0.0288
_diffrn_reflns_limit_h_max 17
_diffrn_reflns_limit_h_min -17
_diffrn_reflns_limit_k_max 17
_diffrn_reflns_limit_k_min -11
_diffrn_reflns_limit_l_max 32
_diffrn_reflns_limit_l_min -30
_diffrn_reflns_number 26178
_diffrn_reflns_theta_full 29.15
_diffrn_reflns_theta_max 29.15
_diffrn_reflns_theta_min 1.81
_exptl_absorpt_coefficient_mu 1.456
_exptl_absorpt_correction_T_max 0.747
_exptl_absorpt_correction_T_min 0.488
_exptl_absorpt_correction_type multi-scan
_exptl_crystal_colour yellow
_exptl_crystal_density_diffrn 1.683
_exptl_crystal_density_meas 0
_exptl_crystal_density_method 'not measured'
_exptl_crystal_description parallelepipedic
_exptl_crystal_F_000 2062
_exptl_crystal_size_max 0.50
_exptl_crystal_size_mid 0.50
_exptl_crystal_size_min 0.20
_refine_diff_density_max 0.990
_refine_diff_density_min -0.726
_refine_diff_density_rms 0.072
_refine_ls_extinction_method none
_refine_ls_goodness_of_fit_ref 1.026
_refine_ls_hydrogen_treatment refall
_refine_ls_matrix_type fullcycle
_refine_ls_number_parameters 1522
_refine_ls_number_reflns 18356
_refine_ls_number_restraints 0
_refine_ls_restrained_S_all 1.026
_refine_ls_R_factor_all 0.0376
_refine_ls_R_factor_gt 0.0290
_refine_ls_shift/su_max 0.036
_refine_ls_shift/su_mean 0.001
_refine_ls_structure_factor_coef Fsqd
_refine_ls_weighting_details 'calc w=1/[\s^2^(Fo^2^)+(0.0380P)^2^+2.8152P] where P=(Fo^2^+2Fc^2^)/3'
_refine_ls_weighting_scheme calc
_refine_ls_wR_factor_gt 0.0711
_refine_ls_wR_factor_ref 0.0748
_reflns_number_gt 15546
_reflns_number_total 18356
_reflns_threshold_expression >2sigma(I)
_cod_data_source_file ic9000076_si_001_3.cif
_cod_data_source_block NdHThqtcn
_cod_depositor_comments
;
The following automatic conversions were performed:
'_symmetry_cell_setting' value 'Triclinic' changed to 'triclinic'
according to '/home/saulius/struct/CIF-dictionaries/cif_core.dic'
dictionary named 'cif_core.dic' version 2.4.1 from 2010-06-29.

Automatic conversion script
Id: cif_fix_enum 1527 2010-12-29 10:47:43Z saulius 
;
_cod_original_cell_volume 4016.0(10)
_cod_original_sg_symbol_H-M P-1
_cod_database_code 4302096

loop_
_symmetry_equiv_pos_as_xyz
'x, y, z'
'-x, -y, -z'

loop_
_atom_site_label
_atom_site_type_symbol
_atom_site_fract_x
_atom_site_fract_y
_atom_site_fract_z
_atom_site_U_iso_or_equiv
_atom_site_adp_type
_atom_site_occupancy
_atom_site_symmetry_multiplicity
_atom_site_calc_flag
_atom_site_refinement_flags
_atom_site_disorder_assembly
_atom_site_disorder_group
Nd1 Nd 0.972888(10) 0.793997(10) 0.283005(5) 0.02400(4) Uani 1 1 d . . .
Nd2 Nd 0.753472(10) 0.591417(9) 0.186798(5) 0.02409(4) Uani 1 1 d . . .
O1 O 0.81140(14) 0.85558(13) 0.24461(8) 0.0297(4) Uani 1 1 d . . .
O2 O 0.86951(15) 0.66505(13) 0.32354(8) 0.0308(4) Uani 1 1 d . . .
H2O H 0.868(3) 0.601(3) 0.2922(18) 0.083(13) Uiso 1 1 d . . .
O3 O 1.03848(15) 0.68350(13) 0.19109(8) 0.0299(4) Uani 1 1 d . . .
H3O H 0.982(3) 0.673(3) 0.1644(18) 0.081(13) Uiso 1 1 d . . .
O41 O 0.85851(15) 0.53495(13) 0.25790(8) 0.0302(4) Uani 1 1 d . . .
O42 O 0.68392(15) 0.74966(13) 0.24706(8) 0.0303(4) Uani 1 1 d . . .
H42O H 0.745(4) 0.802(4) 0.246(2) 0.100(16) Uiso 1 1 d . . .
O43 O 0.90901(14) 0.66528(14) 0.13637(8) 0.0304(4) Uani 1 1 d . . .
N1 N 1.15178(18) 0.87020(17) 0.25793(10) 0.0325(5) Uani 1 1 d . . .
N2 N 0.95201(18) 0.96558(16) 0.34361(10) 0.0312(5) Uani 1 1 d . . .
N3 N 1.08042(18) 0.77364(18) 0.36498(9) 0.0325(5) Uani 1 1 d . . .
N4 N 0.99756(18) 0.90662(16) 0.19723(9) 0.0290(4) Uani 1 1 d . . .
N5 N 0.80255(17) 0.84978(16) 0.37076(9) 0.0285(4) Uani 1 1 d . . .
N6 N 1.11148(17) 0.62692(16) 0.28169(9) 0.0286(4) Uani 1 1 d . . .
N41 N 0.77769(19) 0.47702(17) 0.09045(10) 0.0329(5) Uani 1 1 d . . .
N42 N 0.65180(18) 0.43834(16) 0.20499(10) 0.0310(5) Uani 1 1 d . . .
N43 N 0.57060(18) 0.61520(17) 0.14921(10) 0.0319(5) Uani 1 1 d . . .
N44 N 0.92786(17) 0.44736(16) 0.15276(9) 0.0284(4) Uani 1 1 d . . .
N45 N 0.61325(17) 0.59015(16) 0.28567(9) 0.0282(4) Uani 1 1 d . . .
N46 N 0.71216(17) 0.73680(16) 0.12075(9) 0.0285(4) Uani 1 1 d . . .
C1 C 1.1349(2) 0.9760(2) 0.28108(14) 0.0377(6) Uani 1 1 d . . .
H1A H 1.173(2) 0.974(2) 0.3108(13) 0.031(7) Uiso 1 1 d . . .
H1B H 1.171(3) 1.013(2) 0.2510(14) 0.045(9) Uiso 1 1 d . . .
C2 C 1.0144(2) 1.0292(2) 0.30429(13) 0.0362(6) Uani 1 1 d . . .
H2 H 0.9770(19) 1.0442(17) 0.2733(10) 0.012(6) Uiso 1 1 d . . .
H2B H 1.013(3) 1.081(2) 0.3249(14) 0.039(9) Uiso 1 1 d . . .
C3 C 0.9893(3) 0.9512(2) 0.39786(13) 0.0382(6) Uani 1 1 d . . .
H3A H 0.934(3) 0.994(2) 0.4295(13) 0.037(8) Uiso 1 1 d . . .
H3B H 1.043(3) 0.977(2) 0.3945(14) 0.041(9) Uiso 1 1 d . . .
C4 C 1.0121(2) 0.8441(2) 0.41493(12) 0.0360(6) Uani 1 1 d . . .
H4A H 0.943(2) 0.821(2) 0.4286(11) 0.024(7) Uiso 1 1 d . . .
H4B H 1.051(3) 0.841(2) 0.4473(14) 0.045(9) Uiso 1 1 d . . .
C5 C 1.1944(2) 0.7913(3) 0.34547(14) 0.0401(7) Uani 1 1 d . . .
H5A H 1.200(2) 0.843(2) 0.3662(12) 0.027(7) Uiso 1 1 d . . .
H5B H 1.242(2) 0.736(2) 0.3579(13) 0.035(8) Uiso 1 1 d . . .
C6 C 1.2349(2) 0.8019(2) 0.28056(13) 0.0375(6) Uani 1 1 d . . .
H6A H 1.254(2) 0.740(2) 0.2610(12) 0.025(7) Uiso 1 1 d . . .
H6B H 1.305(2) 0.829(2) 0.2708(12) 0.031(7) Uiso 1 1 d . . .
C11 C 1.1875(2) 0.8657(2) 0.19327(12) 0.0357(6) Uani 1 1 d . . .
H11A H 1.250(3) 0.890(2) 0.1805(13) 0.036(8) Uiso 1 1 d . . .
H11B H 1.203(3) 0.793(3) 0.1805(14) 0.049(9) Uiso 1 1 d . . .
C12 C 1.0943(2) 0.9248(2) 0.17219(11) 0.0332(6) Uani 1 1 d . . .
C13 C 1.1056(3) 0.9978(2) 0.13113(13) 0.0421(7) Uani 1 1 d . . .
H13 H 1.173(3) 1.008(3) 0.1161(15) 0.051(10) Uiso 1 1 d . . .
C14 C 1.0149(3) 1.0527(2) 0.11783(13) 0.0445(7) Uani 1 1 d . . .
H14 H 1.017(2) 1.106(2) 0.0939(13) 0.039(8) Uiso 1 1 d . . .
C15 C 0.9103(2) 1.0344(2) 0.14290(11) 0.0348(6) Uani 1 1 d . . .
C16 C 0.8119(3) 1.0846(2) 0.13062(13) 0.0420(7) Uani 1 1 d . . .
H16 H 0.815(3) 1.131(2) 0.1074(14) 0.040(9) Uiso 1 1 d . . .
C17 C 0.7168(3) 1.0579(2) 0.15584(13) 0.0417(7) Uani 1 1 d . . .
H17 H 0.655(3) 1.095(3) 0.1485(15) 0.052(10) Uiso 1 1 d . . .
C18 C 0.7126(2) 0.9805(2) 0.19446(13) 0.0359(6) Uani 1 1 d . . .
H18 H 0.645(3) 0.963(2) 0.2115(13) 0.042(9) Uiso 1 1 d . . .
C19 C 0.8066(2) 0.93039(18) 0.20790(11) 0.0281(5) Uani 1 1 d . . .
C20 C 0.9069(2) 0.95794(19) 0.18227(11) 0.0283(5) Uani 1 1 d . . .
C21 C 0.8335(2) 1.0141(2) 0.35812(13) 0.0342(6) Uani 1 1 d . . .
H21A H 0.811(2) 1.026(2) 0.3216(14) 0.040(8) Uiso 1 1 d . . .
H21B H 0.820(2) 1.073(2) 0.3808(13) 0.038(8) Uiso 1 1 d . . .
C22 C 0.7691(2) 0.9443(2) 0.39148(12) 0.0320(6) Uani 1 1 d . . .
C23 C 0.6828(2) 0.9749(2) 0.44192(13) 0.0398(7) Uani 1 1 d . . .
H23 H 0.667(3) 1.044(3) 0.4579(14) 0.049(9) Uiso 1 1 d . . .
C24 C 0.6326(3) 0.9055(2) 0.47150(14) 0.0433(7) Uani 1 1 d . . .
H24 H 0.577(3) 0.922(3) 0.5068(17) 0.064(11) Uiso 1 1 d . . .
C25 C 0.6653(2) 0.8042(2) 0.45093(12) 0.0355(6) Uani 1 1 d . . .
C26 C 0.6190(3) 0.7265(3) 0.47800(14) 0.0454(7) Uani 1 1 d . . .
H26 H 0.560(3) 0.740(2) 0.5141(14) 0.046(9) Uiso 1 1 d . . .
C27 C 0.6565(3) 0.6318(3) 0.45340(14) 0.0467(8) Uani 1 1 d . . .
H27 H 0.631(3) 0.588(3) 0.4708(14) 0.045(9) Uiso 1 1 d . . .
C28 C 0.7408(3) 0.6073(2) 0.40140(13) 0.0383(6) Uani 1 1 d . . .
H28 H 0.766(3) 0.539(3) 0.3853(14) 0.045(9) Uiso 1 1 d . . .
C29 C 0.7877(2) 0.6805(2) 0.37405(11) 0.0295(5) Uani 1 1 d . . .
C30 C 0.7510(2) 0.7799(2) 0.39895(11) 0.0287(5) Uani 1 1 d . . .
C31 C 1.0858(3) 0.6691(2) 0.38203(12) 0.0370(6) Uani 1 1 d . . .
H31A H 1.008(2) 0.660(2) 0.3976(12) 0.029(7) Uiso 1 1 d . . .
H31B H 1.121(3) 0.656(2) 0.4095(14) 0.043(9) Uiso 1 1 d . . .
C32 C 1.1400(2) 0.5980(2) 0.32961(12) 0.0340(6) Uani 1 1 d . . .
C33 C 1.2176(2) 0.5081(2) 0.33012(14) 0.0403(7) Uani 1 1 d . . .
H33 H 1.231(3) 0.492(2) 0.3641(15) 0.047(9) Uiso 1 1 d . . .
C34 C 1.2657(2) 0.4493(2) 0.28003(14) 0.0398(7) Uani 1 1 d . . .
H34 H 1.304(3) 0.394(3) 0.2811(15) 0.051(10) Uiso 1 1 d . . .
C35 C 1.2396(2) 0.47878(19) 0.22806(13) 0.0325(6) Uani 1 1 d . . .
C36 C 1.2879(2) 0.4251(2) 0.17335(14) 0.0382(6) Uani 1 1 d . . .
H36 H 1.339(3) 0.365(2) 0.1698(14) 0.045(9) Uiso 1 1 d . . .
C37 C 1.2555(2) 0.4605(2) 0.12597(14) 0.0411(7) Uani 1 1 d . . .
H37 H 1.288(2) 0.423(2) 0.0891(13) 0.033(8) Uiso 1 1 d . . .
C38 C 1.1720(2) 0.5483(2) 0.12980(13) 0.0372(6) Uani 1 1 d . . .
H38 H 1.145(3) 0.570(2) 0.0967(14) 0.044(9) Uiso 1 1 d . . .
C39 C 1.1221(2) 0.60072(19) 0.18236(11) 0.0286(5) Uani 1 1 d . . .
C40 C 1.1590(2) 0.56796(19) 0.23146(11) 0.0277(5) Uani 1 1 d . . .
C41 C 0.7462(3) 0.3785(2) 0.10205(13) 0.0381(6) Uani 1 1 d . . .
H41A H 0.692(3) 0.378(2) 0.0885(14) 0.046(9) Uiso 1 1 d . . .
H41B H 0.804(3) 0.323(2) 0.0766(13) 0.039(8) Uiso 1 1 d . . .
C42 C 0.7241(2) 0.3526(2) 0.16516(13) 0.0348(6) Uani 1 1 d . . .
H42A H 0.689(2) 0.290(2) 0.1704(13) 0.039(8) Uiso 1 1 d . . .
H42B H 0.792(2) 0.3344(19) 0.1754(11) 0.021(6) Uiso 1 1 d . . .
C43 C 0.5385(2) 0.4595(2) 0.19620(14) 0.0376(6) Uani 1 1 d . . .
H43A H 0.492(2) 0.440(2) 0.2292(13) 0.035(8) Uiso 1 1 d . . .
H43B H 0.542(3) 0.417(2) 0.1623(14) 0.040(8) Uiso 1 1 d . . .
C44 C 0.4911(2) 0.5695(2) 0.19059(14) 0.0374(6) Uani 1 1 d . . .
H44A H 0.473(2) 0.606(2) 0.2291(14) 0.038(8) Uiso 1 1 d . . .
H44B H 0.429(3) 0.569(3) 0.1763(15) 0.052(10) Uiso 1 1 d . . .
C45 C 0.5904(3) 0.5733(3) 0.08862(14) 0.0389(7) Uani 1 1 d . . .
H45A H 0.561(3) 0.524(2) 0.0896(14) 0.039(9) Uiso 1 1 d . . .
H45B H 0.557(3) 0.620(2) 0.0655(14) 0.040(8) Uiso 1 1 d . . .
C46 C 0.7107(3) 0.5382(2) 0.05556(12) 0.0376(6) Uani 1 1 d . . .
H46A H 0.743(2) 0.594(2) 0.0447(12) 0.027(7) Uiso 1 1 d . . .
H46B H 0.717(2) 0.500(2) 0.0183(14) 0.039(8) Uiso 1 1 d . . .
C51 C 0.8955(2) 0.4588(2) 0.05922(12) 0.0368(6) Uani 1 1 d . . .
H51A H 0.908(2) 0.524(2) 0.0513(13) 0.037(8) Uiso 1 1 d . . .
H51B H 0.909(2) 0.421(2) 0.0252(14) 0.038(8) Uiso 1 1 d . . .
C52 C 0.9627(2) 0.4089(2) 0.09838(12) 0.0337(6) Uani 1 1 d . . .
C53 C 1.0517(2) 0.3260(2) 0.08050(14) 0.0406(7) Uani 1 1 d . . .
H53 H 1.070(3) 0.301(2) 0.0403(15) 0.046(9) Uiso 1 1 d . . .
C54 C 1.1007(2) 0.2802(2) 0.12080(15) 0.0425(7) Uani 1 1 d . . .
H54 H 1.159(3) 0.222(3) 0.1088(15) 0.052(10) Uiso 1 1 d . . .
C55 C 1.0645(2) 0.3166(2) 0.17923(13) 0.0355(6) Uani 1 1 d . . .
C56 C 1.1069(3) 0.2732(2) 0.22493(15) 0.0432(7) Uani 1 1 d . . .
H56 H 1.162(3) 0.216(3) 0.2161(15) 0.058(10) Uiso 1 1 d . . .
C57 C 1.0657(3) 0.3165(2) 0.27973(15) 0.0443(7) Uani 1 1 d . . .
H57 H 1.087(3) 0.285(3) 0.3144(15) 0.054(10) Uiso 1 1 d . . .
C58 C 0.9819(2) 0.4053(2) 0.29253(14) 0.0374(6) Uani 1 1 d . . .
H58 H 0.954(3) 0.436(2) 0.3256(14) 0.039(9) Uiso 1 1 d . . .
C59 C 0.9385(2) 0.44975(19) 0.24986(11) 0.0287(5) Uani 1 1 d . . .
C60 C 0.9783(2) 0.40399(19) 0.19290(12) 0.0290(5) Uani 1 1 d . . .
C61 C 0.6455(2) 0.4145(2) 0.26599(12) 0.0337(6) Uani 1 1 d . . .
H61A H 0.723(3) 0.394(2) 0.2702(13) 0.036(8) Uiso 1 1 d . . .
H61B H 0.610(2) 0.359(2) 0.2764(11) 0.024(7) Uiso 1 1 d . . .
C62 C 0.5840(2) 0.5075(2) 0.30480(12) 0.0318(6) Uani 1 1 d . . .
C63 C 0.4996(2) 0.5079(2) 0.35524(13) 0.0381(6) Uani 1 1 d . . .
H63 H 0.479(2) 0.450(2) 0.3652(12) 0.031(7) Uiso 1 1 d . . .
C64 C 0.4442(2) 0.5966(2) 0.38599(13) 0.0385(6) Uani 1 1 d . . .
H64 H 0.382(3) 0.599(2) 0.4216(14) 0.042(8) Uiso 1 1 d . . .
C65 C 0.4739(2) 0.6866(2) 0.36760(11) 0.0323(6) Uani 1 1 d . . .
C66 C 0.4223(2) 0.7823(2) 0.39565(13) 0.0379(6) Uani 1 1 d . . .
H66 H 0.364(3) 0.785(3) 0.4276(16) 0.063(11) Uiso 1 1 d . . .
C67 C 0.4574(2) 0.8639(2) 0.37380(13) 0.0392(7) Uani 1 1 d . . .
H67 H 0.426(2) 0.923(2) 0.3920(13) 0.037(8) Uiso 1 1 d . . .
C68 C 0.5460(2) 0.8564(2) 0.32361(13) 0.0357(6) Uani 1 1 d . . .
H68 H 0.566(3) 0.915(2) 0.3093(14) 0.044(9) Uiso 1 1 d . . .
C69 C 0.5982(2) 0.76481(19) 0.29533(11) 0.0274(5) Uani 1 1 d . . .
C70 C 0.5613(2) 0.67874(19) 0.31659(11) 0.0271(5) Uani 1 1 d . . .
C71 C 0.5258(2) 0.7255(2) 0.15244(14) 0.0354(6) Uani 1 1 d . . .
H71A H 0.510(2) 0.750(2) 0.1930(13) 0.035(8) Uiso 1 1 d . . .
H71B H 0.467(3) 0.738(2) 0.1391(14) 0.041(9) Uiso 1 1 d . . .
C72 C 0.6114(2) 0.7743(2) 0.11698(12) 0.0325(6) Uani 1 1 d . . .
C73 C 0.5859(3) 0.8541(2) 0.08236(13) 0.0387(6) Uani 1 1 d . . .
H73 H 0.514(3) 0.873(2) 0.0818(14) 0.046(9) Uiso 1 1 d . . .
C74 C 0.6682(3) 0.8953(2) 0.05160(13) 0.0398(7) Uani 1 1 d . . .
H74 H 0.650(3) 0.949(3) 0.0269(15) 0.055(10) Uiso 1 1 d . . .
C75 C 0.7777(2) 0.8578(2) 0.05451(11) 0.0333(6) Uani 1 1 d . . .
C76 C 0.8683(3) 0.8967(2) 0.02542(12) 0.0378(6) Uani 1 1 d . . .
H76 H 0.856(2) 0.951(2) 0.0022(13) 0.034(8) Uiso 1 1 d . . .
C77 C 0.9695(3) 0.8558(2) 0.03210(12) 0.0379(6) Uani 1 1 d . . .
H77 H 1.027(2) 0.877(2) 0.0160(12) 0.030(7) Uiso 1 1 d . . .
C78 C 0.9876(2) 0.7763(2) 0.06821(11) 0.0326(6) Uani 1 1 d . . .
H78 H 1.053(2) 0.757(2) 0.0750(12) 0.033(8) Uiso 1 1 d . . .
C79 C 0.9010(2) 0.73781(19) 0.09837(11) 0.0281(5) Uani 1 1 d . . .
C80 C 0.7949(2) 0.77798(19) 0.09063(10) 0.0276(5) Uani 1 1 d . . .
O81 O 0.2179(3) 0.0592(3) 0.38615(14) 0.0824(9) Uani 1 1 d . . .
H81O H 0.258(7) 0.096(6) 0.356(4) 0.22(4) Uiso 1 1 d . . .
C81 C 0.1641(5) 0.1103(6) 0.4396(2) 0.0971(19) Uani 1 1 d . . .
H81A H 0.097(6) 0.176(5) 0.429(3) 0.15(3) Uiso 1 1 d . . .
H81B H 0.185(6) 0.018(6) 0.456(3) 0.17(3) Uiso 1 1 d . . .
H81C H 0.204(7) 0.149(6) 0.449(3) 0.19(3) Uiso 1 1 d . . .
O82 O 0.3528(3) 0.0314(3) 0.17250(17) 0.1052(12) Uani 1 1 d . . .
H82O H 0.4022(18) -0.0311(17) 0.1902(9) 0.003(5) Uiso 1 1 d . . .
C82 C 0.3894(5) 0.0893(5) 0.1296(3) 0.0917(17) Uani 1 1 d . . .
H82A H 0.460(5) 0.073(4) 0.121(2) 0.12(2) Uiso 1 1 d . . .
H82B H 0.352(4) 0.077(4) 0.096(2) 0.103(17) Uiso 1 1 d . . .
O83 O 0.8109(7) 0.5279(4) 0.5377(2) 0.189(3) Uani 1 1 d . . .
C83 C 0.8683(9) 0.6108(6) 0.5309(4) 0.164(4) Uani 1 1 d . . .
S1A S 0.8320(3) 0.2917(2) 0.45348(13) 0.0361(4) Uani 0.749(7) 1 d P A -1
F1S1 F 0.6292(3) 0.3859(3) 0.4605(3) 0.0798(14) Uani 0.749(7) 1 d P A -1
F2S1 F 0.7240(4) 0.3313(6) 0.37414(18) 0.102(2) Uani 0.749(7) 1 d P A -1
F3S1 F 0.6648(4) 0.2323(3) 0.4367(3) 0.0680(14) Uani 0.749(7) 1 d P A -1
O1S1 O 0.7973(4) 0.2799(4) 0.51329(19) 0.0666(14) Uani 0.749(7) 1 d P A -1
O2S1 O 0.9018(5) 0.2086(4) 0.4173(3) 0.085(2) Uani 0.749(7) 1 d P A -1
O3S1 O 0.8677(4) 0.3840(3) 0.43951(18) 0.0656(13) Uani 0.749(7) 1 d P A -1
S1B S 0.8236(13) 0.2679(12) 0.4570(7) 0.101(4) Uani 0.251(7) 1 d P A -2
F4S1 F 0.689(2) 0.3913(8) 0.4131(14) 0.145(11) Uani 0.251(7) 1 d P A -2
F5S1 F 0.740(2) 0.2579(14) 0.3736(8) 0.175(12) Uani 0.251(7) 1 d P A -2
F6S1 F 0.632(2) 0.275(4) 0.4499(14) 0.24(2) Uani 0.251(7) 1 d P A -2
O4S1 O 0.817(2) 0.1728(11) 0.4755(9) 0.164(12) Uani 0.251(7) 1 d P A -2
O5S1 O 0.9156(15) 0.273(3) 0.4170(8) 0.189(19) Uani 0.251(7) 1 d P A -2
O6S1 O 0.7843(17) 0.3425(18) 0.5049(8) 0.115(8) Uani 0.251(7) 1 d P A -2
C1S C 0.7079(3) 0.3100(3) 0.42831(15) 0.0461(7) Uani 1 1 d . . .
F1S2 F 0.45639(18) 0.2558(2) 0.02502(10) 0.0804(7) Uani 1 1 d . . .
F2S2 F 0.5539(2) 0.2494(2) 0.08654(9) 0.0740(7) Uani 1 1 d . . .
S2A S 0.66965(16) 0.20504(12) -0.02166(9) 0.0417(4) Uani 0.784(5) 1 d P B -1
F3S2 F 0.5367(3) 0.3699(2) 0.03062(14) 0.0703(10) Uani 0.784(5) 1 d P B -1
O1S2 O 0.6549(8) 0.2475(5) -0.0736(4) 0.0678(19) Uani 0.784(5) 1 d P B -1
O2S2 O 0.7561(5) 0.2238(6) -0.0022(3) 0.094(3) Uani 0.784(5) 1 d P B -1
O3S2 O 0.6558(4) 0.1035(3) -0.0189(2) 0.0946(16) Uani 0.784(5) 1 d P B -1
C2SA C 0.5473(4) 0.2725(5) 0.0331(3) 0.0419(14) Uani 0.784(5) 1 d P B -1
S2B S 0.6698(11) 0.2475(18) -0.0215(5) 0.150(7) Uani 0.216(5) 1 d P B -2
F4S2 F 0.5322(15) 0.1357(13) 0.0326(7) 0.127(7) Uani 0.216(5) 1 d P B -2
O4S2 O 0.678(4) 0.338(2) -0.0152(7) 0.25(3) Uani 0.216(5) 1 d P B -2
O5S2 O 0.749(2) 0.165(4) -0.0012(14) 0.20(2) Uani 0.216(5) 1 d P B -2
O6S2 O 0.652(3) 0.200(2) -0.0714(13) 0.091(11) Uani 0.216(5) 1 d P B -2
C2SB C 0.559(3) 0.230(2) 0.0296(14) 0.077(11) Uani 0.216(5) 1 d P B -2
S3 S 0.42632(7) 0.17163(6) 0.28398(4) 0.0514(2) Uani 1 1 d . . .
F1S3 F 0.6112(2) 0.1359(2) 0.31269(13) 0.0989(9) Uani 1 1 d . . .
F2S3 F 0.4762(3) 0.10775(19) 0.37845(12) 0.0908(8) Uani 1 1 d . . .
F3S3 F 0.4883(3) 0.25752(18) 0.36251(11) 0.0876(8) Uani 1 1 d . . .
O1S3 O 0.4525(2) 0.06876(18) 0.26162(13) 0.0665(7) Uani 1 1 d . . .
O2S3 O 0.3148(2) 0.2073(2) 0.31768(14) 0.0778(9) Uani 1 1 d . . .
O3S3 O 0.4680(2) 0.2396(2) 0.24363(12) 0.0694(8) Uani 1 1 d . . .
C3S C 0.5033(3) 0.1683(3) 0.33648(17) 0.0566(9) Uani 1 1 d . . .

loop_
_atom_site_aniso_label
_atom_site_aniso_U_11
_atom_site_aniso_U_22
_atom_site_aniso_U_33
_atom_site_aniso_U_23
_atom_site_aniso_U_13
_atom_site_aniso_U_12
Nd1 0.02208(7) 0.02354(7) 0.02506(7) -0.00054(5) -0.00507(5) -0.00402(5)
Nd2 0.02398(7) 0.02273(7) 0.02549(7) 0.00022(5) -0.00649(5) -0.00543(5)
O1 0.0275(9) 0.0279(9) 0.0358(10) 0.0076(8) -0.0100(7) -0.0088(7)
O2 0.0329(10) 0.0266(9) 0.0297(9) -0.0017(7) -0.0026(7) -0.0076(8)
O3 0.0293(9) 0.0283(9) 0.0293(9) -0.0026(7) -0.0090(7) 0.0003(7)
O41 0.0330(10) 0.0269(9) 0.0286(9) -0.0016(7) -0.0103(7) -0.0006(7)
O42 0.0301(9) 0.0252(9) 0.0330(10) -0.0004(7) -0.0014(7) -0.0092(7)
O43 0.0273(9) 0.0331(10) 0.0325(10) 0.0078(8) -0.0101(7) -0.0080(8)
N1 0.0274(11) 0.0357(12) 0.0329(12) -0.0066(9) -0.0042(9) -0.0087(9)
N2 0.0307(11) 0.0290(11) 0.0325(12) -0.0038(9) -0.0044(9) -0.0090(9)
N3 0.0284(11) 0.0393(13) 0.0283(11) -0.0025(9) -0.0076(9) -0.0047(10)
N4 0.0304(11) 0.0257(11) 0.0287(11) -0.0005(9) -0.0025(9) -0.0086(9)
N5 0.0255(10) 0.0281(11) 0.0293(11) -0.0005(9) -0.0047(8) -0.0042(9)
N6 0.0258(10) 0.0281(11) 0.0303(11) 0.0014(9) -0.0076(8) -0.0027(9)
N41 0.0363(12) 0.0335(12) 0.0303(11) -0.0027(9) -0.0098(9) -0.0096(10)
N42 0.0314(11) 0.0252(11) 0.0368(12) -0.0012(9) -0.0089(9) -0.0080(9)
N43 0.0272(11) 0.0340(12) 0.0368(12) 0.0010(10) -0.0118(9) -0.0081(9)
N44 0.0269(11) 0.0261(11) 0.0307(11) -0.0023(9) -0.0057(9) -0.0054(9)
N45 0.0267(11) 0.0270(11) 0.0299(11) 0.0020(9) -0.0057(8) -0.0060(9)
N46 0.0297(11) 0.0271(11) 0.0298(11) 0.0022(9) -0.0104(9) -0.0060(9)
C1 0.0343(15) 0.0404(16) 0.0396(16) -0.0055(13) -0.0037(12) -0.0181(13)
C2 0.0390(16) 0.0303(15) 0.0386(16) -0.0054(12) -0.0032(12) -0.0149(12)
C3 0.0363(16) 0.0430(17) 0.0345(15) -0.0102(13) -0.0069(12) -0.0105(14)
C4 0.0332(14) 0.0453(17) 0.0283(13) -0.0045(12) -0.0083(11) -0.0066(13)
C5 0.0322(15) 0.0479(18) 0.0422(16) -0.0045(14) -0.0148(13) -0.0078(13)
C6 0.0250(13) 0.0438(17) 0.0415(16) -0.0071(13) -0.0058(11) -0.0067(12)
C11 0.0284(14) 0.0414(17) 0.0345(14) -0.0020(12) 0.0007(11) -0.0131(12)
C12 0.0346(14) 0.0330(14) 0.0293(13) -0.0036(11) 0.0003(11) -0.0132(11)
C13 0.0450(18) 0.0447(18) 0.0340(15) 0.0030(13) 0.0023(13) -0.0204(14)
C14 0.062(2) 0.0357(16) 0.0335(15) 0.0098(13) -0.0023(14) -0.0188(15)
C15 0.0482(16) 0.0265(13) 0.0262(13) -0.0009(10) -0.0043(11) -0.0084(12)
C16 0.062(2) 0.0264(14) 0.0332(15) 0.0074(12) -0.0101(14) -0.0037(13)
C17 0.0482(18) 0.0312(15) 0.0427(17) 0.0024(12) -0.0186(14) 0.0046(13)
C18 0.0348(15) 0.0310(14) 0.0403(15) 0.0003(12) -0.0115(12) -0.0027(12)
C19 0.0340(13) 0.0206(12) 0.0292(13) -0.0006(10) -0.0087(10) -0.0047(10)
C20 0.0350(14) 0.0247(12) 0.0249(12) -0.0026(10) -0.0070(10) -0.0074(10)
C21 0.0332(14) 0.0246(14) 0.0387(15) -0.0039(12) -0.0033(12) -0.0019(11)
C22 0.0281(13) 0.0295(14) 0.0346(14) -0.0014(11) -0.0062(11) -0.0012(11)
C23 0.0355(15) 0.0314(15) 0.0431(16) -0.0057(12) -0.0007(12) -0.0001(12)
C24 0.0343(15) 0.0454(18) 0.0374(16) -0.0054(13) 0.0034(12) 0.0013(13)
C25 0.0302(14) 0.0377(15) 0.0348(14) 0.0012(12) -0.0033(11) -0.0061(12)
C26 0.0420(17) 0.054(2) 0.0347(16) 0.0025(14) 0.0037(13) -0.0162(15)
C27 0.0536(19) 0.0452(19) 0.0429(17) 0.0130(15) -0.0037(14) -0.0257(16)
C28 0.0465(17) 0.0331(15) 0.0359(15) 0.0054(12) -0.0082(12) -0.0134(13)
C29 0.0307(13) 0.0311(13) 0.0274(12) 0.0031(10) -0.0083(10) -0.0075(11)
C30 0.0239(12) 0.0318(13) 0.0284(12) 0.0011(10) -0.0059(10) -0.0040(10)
C31 0.0394(16) 0.0414(16) 0.0310(14) 0.0056(12) -0.0150(12) -0.0041(13)
C32 0.0312(14) 0.0359(15) 0.0347(14) 0.0040(11) -0.0102(11) -0.0058(11)
C33 0.0353(15) 0.0419(17) 0.0442(17) 0.0129(14) -0.0166(13) -0.0029(12)
C34 0.0308(14) 0.0279(15) 0.0573(19) 0.0077(13) -0.0117(13) -0.0002(12)
C35 0.0233(12) 0.0255(13) 0.0468(16) 0.0006(11) -0.0063(11) -0.0052(10)
C36 0.0269(14) 0.0279(14) 0.0535(18) -0.0088(13) -0.0033(12) -0.0021(11)
C37 0.0334(15) 0.0396(16) 0.0436(17) -0.0145(13) -0.0016(12) -0.0050(12)
C38 0.0343(15) 0.0389(16) 0.0354(15) -0.0052(12) -0.0065(12) -0.0057(12)
C39 0.0240(12) 0.0290(13) 0.0324(13) -0.0019(10) -0.0055(10) -0.0075(10)
C40 0.0219(12) 0.0270(13) 0.0329(13) -0.0003(10) -0.0045(10) -0.0063(10)
C41 0.0408(16) 0.0348(16) 0.0405(16) -0.0084(12) -0.0125(13) -0.0108(13)
C42 0.0372(15) 0.0256(13) 0.0418(16) -0.0051(11) -0.0097(12) -0.0085(12)
C43 0.0324(14) 0.0376(16) 0.0468(17) 0.0022(13) -0.0107(13) -0.0161(12)
C44 0.0290(14) 0.0398(16) 0.0474(17) 0.0032(13) -0.0136(13) -0.0119(12)
C45 0.0411(16) 0.0397(17) 0.0419(16) 0.0021(13) -0.0218(13) -0.0092(14)
C46 0.0462(17) 0.0394(16) 0.0306(14) -0.0004(12) -0.0152(12) -0.0113(13)
C51 0.0391(16) 0.0406(17) 0.0274(14) -0.0070(12) -0.0043(11) -0.0074(13)
C52 0.0288(13) 0.0343(14) 0.0349(14) -0.0064(11) -0.0034(11) -0.0066(11)
C53 0.0349(15) 0.0388(16) 0.0419(16) -0.0139(13) -0.0020(12) -0.0057(12)
C54 0.0312(15) 0.0308(15) 0.0572(19) -0.0134(13) -0.0043(13) 0.0007(12)
C55 0.0279(13) 0.0269(13) 0.0502(17) -0.0004(12) -0.0087(12) -0.0054(11)
C56 0.0359(16) 0.0266(14) 0.065(2) 0.0062(14) -0.0158(14) 0.0006(12)
C57 0.0412(16) 0.0393(17) 0.0560(19) 0.0172(15) -0.0215(15) -0.0068(13)
C58 0.0379(15) 0.0369(16) 0.0371(16) 0.0070(13) -0.0105(12) -0.0074(12)
C59 0.0286(13) 0.0242(12) 0.0338(13) 0.0027(10) -0.0089(10) -0.0066(10)
C60 0.0245(12) 0.0242(12) 0.0373(14) 0.0012(10) -0.0058(10) -0.0064(10)
C61 0.0370(15) 0.0263(14) 0.0371(15) 0.0045(11) -0.0062(12) -0.0101(11)
C62 0.0337(14) 0.0280(13) 0.0343(14) 0.0046(11) -0.0086(11) -0.0091(11)
C63 0.0426(16) 0.0326(15) 0.0378(15) 0.0066(12) -0.0038(12) -0.0145(13)
C64 0.0366(15) 0.0431(17) 0.0338(15) 0.0037(12) -0.0015(12) -0.0146(13)
C65 0.0288(13) 0.0360(15) 0.0305(13) 0.0008(11) -0.0061(10) -0.0065(11)
C66 0.0303(14) 0.0426(17) 0.0346(15) -0.0060(12) -0.0016(11) -0.0044(12)
C67 0.0348(15) 0.0329(15) 0.0422(16) -0.0117(13) -0.0041(12) 0.0006(12)
C68 0.0343(14) 0.0270(14) 0.0427(16) -0.0017(12) -0.0073(12) -0.0048(11)
C69 0.0244(12) 0.0280(13) 0.0297(13) 0.0004(10) -0.0085(10) -0.0045(10)
C70 0.0250(12) 0.0273(13) 0.0293(13) -0.0001(10) -0.0078(10) -0.0056(10)
C71 0.0271(14) 0.0346(15) 0.0439(17) 0.0026(12) -0.0128(12) -0.0019(11)
C72 0.0321(13) 0.0301(14) 0.0351(14) 0.0007(11) -0.0121(11) -0.0031(11)
C73 0.0377(16) 0.0335(15) 0.0453(17) 0.0034(12) -0.0185(13) -0.0007(12)
C74 0.0485(17) 0.0332(15) 0.0377(15) 0.0059(12) -0.0169(13) -0.0032(13)
C75 0.0456(16) 0.0275(13) 0.0249(12) 0.0002(10) -0.0089(11) -0.0057(12)
C76 0.0512(18) 0.0304(14) 0.0309(14) 0.0055(12) -0.0075(12) -0.0116(13)
C77 0.0440(17) 0.0390(16) 0.0307(14) 0.0022(12) -0.0012(12) -0.0200(13)
C78 0.0342(14) 0.0367(15) 0.0273(13) -0.0002(11) -0.0056(11) -0.0117(12)
C79 0.0317(13) 0.0288(13) 0.0242(12) -0.0001(10) -0.0067(10) -0.0087(10)
C80 0.0322(13) 0.0255(12) 0.0244(12) -0.0012(10) -0.0067(10) -0.0060(10)
O81 0.081(2) 0.095(2) 0.070(2) -0.0191(17) 0.0003(16) -0.0415(19)
C81 0.087(4) 0.138(6) 0.070(3) -0.032(3) -0.018(3) -0.039(4)
O82 0.105(3) 0.125(3) 0.104(3) 0.001(2) -0.024(2) -0.071(3)
C82 0.055(3) 0.108(4) 0.107(4) -0.007(3) -0.005(3) -0.027(3)
O83 0.353(9) 0.126(4) 0.089(3) 0.019(3) -0.064(4) -0.051(5)
C83 0.260(11) 0.123(6) 0.154(7) 0.045(5) -0.080(7) -0.103(7)
S1A 0.0374(8) 0.0393(7) 0.0319(8) -0.0014(6) -0.0115(6) -0.0066(6)
F1S1 0.057(2) 0.063(2) 0.110(4) -0.016(2) -0.031(2) 0.0143(17)
F2S1 0.107(3) 0.170(6) 0.057(2) 0.051(3) -0.049(2) -0.054(4)
F3S1 0.049(2) 0.0478(19) 0.112(4) -0.0106(19) -0.027(2) -0.0155(15)
O1S1 0.063(3) 0.110(4) 0.036(2) 0.022(2) -0.0201(17) -0.029(3)
O2S1 0.048(3) 0.072(3) 0.123(5) -0.054(3) -0.022(3) 0.008(2)
O3S1 0.077(3) 0.069(3) 0.068(3) 0.0152(19) -0.024(2) -0.045(2)
S1B 0.085(7) 0.122(11) 0.087(7) -0.044(6) -0.039(6) 0.014(6)
F4S1 0.23(2) 0.034(6) 0.23(2) 0.002(10) -0.20(2) 0.009(10)
F5S1 0.33(3) 0.085(11) 0.134(15) -0.017(10) -0.179(19) 0.043(13)
F6S1 0.13(2) 0.50(6) 0.16(2) 0.14(4) -0.084(19) -0.20(3)
O4S1 0.33(3) 0.054(9) 0.145(17) 0.022(9) -0.16(2) 0.007(13)
O5S1 0.042(9) 0.43(6) 0.051(10) 0.04(2) 0.020(7) 0.00(2)
O6S1 0.128(14) 0.145(19) 0.079(12) -0.028(12) -0.071(11) 0.005(14)
C1S 0.055(2) 0.0433(19) 0.0479(18) 0.0063(15) -0.0247(16) -0.0143(15)
F1S2 0.0469(12) 0.126(2) 0.0679(15) -0.0189(14) -0.0102(11) -0.0252(14)
F2S2 0.0777(15) 0.112(2) 0.0351(11) 0.0035(11) -0.0107(10) -0.0333(14)
S2A 0.0356(7) 0.0511(7) 0.0349(7) -0.0034(5) -0.0118(5) -0.0002(5)
F3S2 0.074(2) 0.0493(18) 0.081(2) -0.0206(14) -0.0236(16) 0.0042(14)
O1S2 0.063(3) 0.098(5) 0.037(3) 0.003(3) -0.009(2) -0.013(4)
O2S2 0.036(2) 0.172(7) 0.072(3) -0.052(4) -0.010(2) -0.023(3)
O3S2 0.111(4) 0.041(2) 0.115(4) -0.003(2) -0.015(3) -0.002(2)
C2SA 0.030(2) 0.063(4) 0.032(2) -0.011(3) -0.0061(18) -0.013(3)
S2B 0.083(7) 0.33(2) 0.053(5) -0.051(10) 0.000(4) -0.096(11)
F4S2 0.154(16) 0.111(13) 0.126(13) 0.002(10) -0.017(11) -0.076(12)
O4S2 0.58(7) 0.25(3) 0.041(9) 0.038(13) -0.06(2) -0.36(4)
O5S2 0.076(18) 0.37(6) 0.101(18) 0.03(3) -0.059(14) 0.09(3)
O6S2 0.047(9) 0.17(3) 0.048(14) -0.060(19) -0.004(9) -0.020(19)
C2SB 0.10(2) 0.061(18) 0.063(14) -0.025(13) -0.056(13) 0.033(15)
S3 0.0483(5) 0.0346(4) 0.0639(5) 0.0056(4) -0.0125(4) 0.0027(3)
F1S3 0.0626(16) 0.122(2) 0.109(2) -0.0175(18) -0.0348(15) 0.0000(16)
F2S3 0.143(3) 0.0678(16) 0.0834(18) 0.0318(14) -0.0550(18) -0.0413(16)
F3S3 0.130(2) 0.0554(14) 0.0809(17) -0.0081(12) -0.0244(16) -0.0327(15)
O1S3 0.0690(17) 0.0426(14) 0.088(2) -0.0034(13) -0.0329(15) 0.0000(12)
O2S3 0.0494(15) 0.0648(18) 0.101(2) 0.0198(16) -0.0040(15) 0.0047(13)
O3S3 0.0749(18) 0.0533(16) 0.0658(17) 0.0184(13) -0.0063(14) -0.0003(13)
C3S 0.071(2) 0.0340(17) 0.059(2) 0.0002(15) -0.0108(18) -0.0099(16)

loop_
_atom_type_symbol
_atom_type_description
_atom_type_scat_dispersion_real
_atom_type_scat_dispersion_imag
_atom_type_scat_source
C C 0.0033 0.0016 'International Tables Vol C Tables 4.2.6.8 and 6.1.1.4'
H H 0.0000 0.0000 'International Tables Vol C Tables 4.2.6.8 and 6.1.1.4'
N N 0.0061 0.0033 'International Tables Vol C Tables 4.2.6.8 and 6.1.1.4'
O O 0.0106 0.0060 'International Tables Vol C Tables 4.2.6.8 and 6.1.1.4'
F F 0.0171 0.0103 'International Tables Vol C Tables 4.2.6.8 and 6.1.1.4'
S S 0.1246 0.1234 'International Tables Vol C Tables 4.2.6.8 and 6.1.1.4'
Nd Nd -0.1943 3.0179 'International Tables Vol C Tables 4.2.6.8 and 6.1.1.4'

loop_
_geom_angle_atom_site_label_1
_geom_angle_atom_site_label_2
_geom_angle_atom_site_label_3
_geom_angle
_geom_angle_site_symmetry_1
_geom_angle_site_symmetry_3
_geom_angle_publ_flag
O1 Nd1 O2 82.70(6) . . ?
O1 Nd1 O3 82.41(6) . . ?
O2 Nd1 O3 85.28(6) . . ?
O1 Nd1 N4 62.88(6) . . ?
O2 Nd1 N4 140.45(7) . . ?
O3 Nd1 N4 72.07(6) . . ?
O1 Nd1 N6 137.07(7) . . ?
O2 Nd1 N6 71.31(6) . . ?
O3 Nd1 N6 62.39(6) . . ?
N4 Nd1 N6 121.15(7) . . ?
O1 Nd1 N5 72.29(6) . . ?
O2 Nd1 N5 62.46(6) . . ?
O3 Nd1 N5 140.69(6) . . ?
N4 Nd1 N5 118.62(7) . . ?
N6 Nd1 N5 120.22(7) . . ?
O1 Nd1 N3 154.36(6) . . ?
O2 Nd1 N3 92.37(7) . . ?
O3 Nd1 N3 122.41(6) . . ?
N4 Nd1 N3 127.10(7) . . ?
N6 Nd1 N3 62.54(7) . . ?
N5 Nd1 N3 83.09(7) . . ?
O1 Nd1 N1 123.81(7) . . ?
O2 Nd1 N1 153.03(7) . . ?
O3 Nd1 N1 92.95(6) . . ?
N4 Nd1 N1 62.52(7) . . ?
N6 Nd1 N1 84.02(7) . . ?
N5 Nd1 N1 126.06(7) . . ?
N3 Nd1 N1 65.95(7) . . ?
O1 Nd1 N2 95.62(6) . . ?
O2 Nd1 N2 122.12(6) . . ?
O3 Nd1 N2 152.20(6) . . ?
N4 Nd1 N2 82.31(7) . . ?
N6 Nd1 N2 127.04(7) . . ?
N5 Nd1 N2 62.15(7) . . ?
N3 Nd1 N2 65.76(7) . . ?
N1 Nd1 N2 65.03(7) . . ?
O42 Nd2 O41 85.58(6) . . ?
O42 Nd2 O43 85.67(6) . . ?
O41 Nd2 O43 86.86(6) . . ?
O42 Nd2 N45 62.94(6) . . ?
O41 Nd2 N45 72.64(6) . . ?
O43 Nd2 N45 143.10(7) . . ?
O42 Nd2 N44 141.14(7) . . ?
O41 Nd2 N44 62.55(6) . . ?
O43 Nd2 N44 71.78(6) . . ?
N45 Nd2 N44 120.77(7) . . ?
O42 Nd2 N46 71.27(6) . . ?
O41 Nd2 N46 142.28(6) . . ?
O43 Nd2 N46 62.68(6) . . ?
N45 Nd2 N46 118.40(7) . . ?
N44 Nd2 N46 120.80(7) . . ?
O42 Nd2 N41 152.47(7) . . ?
O41 Nd2 N41 121.59(6) . . ?
O43 Nd2 N41 91.10(7) . . ?
N45 Nd2 N41 125.74(7) . . ?
N44 Nd2 N41 61.55(7) . . ?
N46 Nd2 N41 82.96(7) . . ?
O42 Nd2 N42 122.46(6) . . ?
O41 Nd2 N42 92.32(6) . . ?
O43 Nd2 N42 151.75(6) . . ?
N45 Nd2 N42 61.72(7) . . ?
N44 Nd2 N42 82.80(7) . . ?
N46 Nd2 N42 125.13(7) . . ?
N41 Nd2 N42 65.42(7) . . ?
O42 Nd2 N43 92.98(7) . . ?
O41 Nd2 N43 151.76(7) . . ?
O43 Nd2 N43 121.20(6) . . ?
N45 Nd2 N43 81.59(7) . . ?
N44 Nd2 N43 125.69(7) . . ?
N46 Nd2 N43 61.48(7) . . ?
N41 Nd2 N43 65.52(7) . . ?
N42 Nd2 N43 64.78(7) . . ?
C19 O1 Nd1 122.58(15) . . ?
C29 O2 Nd1 123.49(15) . . ?
C39 O3 Nd1 122.95(15) . . ?
C59 O41 Nd2 123.59(15) . . ?
C69 O42 Nd2 123.60(11) . . ?
C79 O43 Nd2 123.85(11) . . ?
C6 N1 C11 110.2(2) . . ?
C6 N1 C1 110.5(2) . . ?
C11 N1 C1 109.2(2) . . ?
C6 N1 Nd1 106.38(17) . . ?
C11 N1 Nd1 104.56(16) . . ?
C1 N1 Nd1 115.76(16) . . ?
C21 N2 C2 109.0(2) . . ?
C21 N2 C3 110.1(2) . . ?
C2 N2 C3 110.7(2) . . ?
C21 N2 Nd1 105.02(16) . . ?
C2 N2 Nd1 107.72(16) . . ?
C3 N2 Nd1 114.08(17) . . ?
C31 N3 C4 109.5(2) . . ?
C31 N3 C5 109.9(2) . . ?
C4 N3 C5 110.8(2) . . ?
C31 N3 Nd1 105.07(16) . . ?
C4 N3 Nd1 107.20(16) . . ?
C5 N3 Nd1 114.24(16) . . ?
C12 N4 C20 119.5(2) . . ?
C12 N4 Nd1 121.05(18) . . ?
C20 N4 Nd1 118.93(16) . . ?
C22 N5 C30 119.2(2) . . ?
C22 N5 Nd1 120.79(17) . . ?
C30 N5 Nd1 119.84(16) . . ?
C32 N6 C40 119.0(2) . . ?
C32 N6 Nd1 120.33(17) . . ?
C40 N6 Nd1 120.63(16) . . ?
C51 N41 C46 109.7(2) . . ?
C51 N41 C41 109.5(2) . . ?
C46 N41 C41 111.0(2) . . ?
C51 N41 Nd2 105.42(16) . . ?
C46 N41 Nd2 106.64(16) . . ?
C41 N41 Nd2 114.37(16) . . ?
C61 N42 C42 109.91(18) . . ?
C61 N42 C43 109.28(19) . . ?
C42 N42 C43 109.8(2) . . ?
C61 N42 Nd2 105.28(11) . . ?
C42 N42 Nd2 106.86(16) . . ?
C43 N42 Nd2 115.51(16) . . ?
C44 N43 C71 108.85(19) . . ?
C44 N43 C45 110.7(2) . . ?
C71 N43 C45 109.55(19) . . ?
C44 N43 Nd2 108.03(16) . . ?
C71 N43 Nd2 105.04(12) . . ?
C45 N43 Nd2 114.36(16) . . ?
C52 N44 C60 119.3(2) . . ?
C52 N44 Nd2 121.41(17) . . ?
C60 N44 Nd2 118.98(16) . . ?
C62 N45 C70 119.02(16) . . ?
C62 N45 Nd2 121.92(12) . . ?
C70 N45 Nd2 118.82(12) . . ?
C72 N46 C80 118.81(16) . . ?
C72 N46 Nd2 121.28(12) . . ?
C80 N46 Nd2 119.88(12) . . ?
N1 C1 C2 113.3(2) . . ?
N2 C2 C1 111.2(2) . . ?
N2 C3 C4 114.6(2) . . ?
N3 C4 C3 112.0(2) . . ?
N3 C5 C6 114.5(2) . . ?
N1 C6 C5 112.1(2) . . ?
N1 C11 C12 108.1(2) . . ?
N4 C12 C13 121.4(3) . . ?
N4 C12 C11 114.7(2) . . ?
C13 C12 C11 123.8(3) . . ?
C14 C13 C12 119.5(3) . . ?
C13 C14 C15 120.8(3) . . ?
C14 C15 C20 115.9(3) . . ?
C14 C15 C16 125.3(3) . . ?
C20 C15 C16 118.9(3) . . ?
C17 C16 C15 119.9(3) . . ?
C16 C17 C18 121.8(3) . . ?
C19 C18 C17 120.1(3) . . ?
O1 C19 C18 124.8(2) . . ?
O1 C19 C20 116.3(2) . . ?
C18 C19 C20 118.9(2) . . ?
N4 C20 C15 122.8(2) . . ?
N4 C20 C19 116.8(2) . . ?
C15 C20 C19 120.4(2) . . ?
N2 C21 C22 109.2(2) . . ?
N5 C22 C23 121.9(3) . . ?
N5 C22 C21 114.7(2) . . ?
C23 C22 C21 123.3(2) . . ?
C24 C23 C22 119.6(3) . . ?
C23 C24 C25 120.4(3) . . ?
C24 C25 C26 125.1(3) . . ?
C24 C25 C30 116.4(3) . . ?
C26 C25 C30 118.5(3) . . ?
C27 C26 C25 119.5(3) . . ?
C26 C27 C28 122.3(3) . . ?
C29 C28 C27 119.7(3) . . ?
O2 C29 C28 124.5(2) . . ?
O2 C29 C30 116.2(2) . . ?
C28 C29 C30 119.2(2) . . ?
N5 C30 C29 116.9(2) . . ?
N5 C30 C25 122.4(2) . . ?
C29 C30 C25 120.7(2) . . ?
N3 C31 C32 109.7(2) . . ?
N6 C32 C33 121.8(3) . . ?
N6 C32 C31 115.0(2) . . ?
C33 C32 C31 123.2(3) . . ?
C34 C33 C32 119.4(3) . . ?
C33 C34 C35 120.4(3) . . ?
C34 C35 C40 116.8(3) . . ?
C34 C35 C36 124.8(3) . . ?
C40 C35 C36 118.4(3) . . ?
C37 C36 C35 119.7(3) . . ?
C36 C37 C38 121.9(3) . . ?
C39 C38 C37 119.8(3) . . ?
O3 C39 C38 124.4(2) . . ?
O3 C39 C40 116.6(2) . . ?
C38 C39 C40 119.0(2) . . ?
N6 C40 C35 122.5(2) . . ?
N6 C40 C39 116.4(2) . . ?
C35 C40 C39 121.1(2) . . ?
N41 C41 C42 114.7(2) . . ?
N42 C42 C41 112.0(2) . . ?
N42 C43 C44 113.8(2) . . ?
N43 C44 C43 111.7(2) . . ?
N43 C45 C46 114.7(2) . . ?
N41 C46 C45 112.8(2) . . ?
N41 C51 C52 109.0(2) . . ?
N44 C52 C53 121.9(3) . . ?
N44 C52 C51 114.3(2) . . ?
C53 C52 C51 123.7(3) . . ?
C54 C53 C52 119.1(3) . . ?
C53 C54 C55 120.9(3) . . ?
C54 C55 C60 116.3(3) . . ?
C54 C55 C56 125.6(3) . . ?
C60 C55 C56 118.1(3) . . ?
C57 C56 C55 119.9(3) . . ?
C56 C57 C58 121.5(3) . . ?
C59 C58 C57 120.6(3) . . ?
O41 C59 C58 124.9(3) . . ?
O41 C59 C60 116.5(2) . . ?
C58 C59 C60 118.6(2) . . ?
N44 C60 C59 116.5(2) . . ?
N44 C60 C55 122.3(2) . . ?
C59 C60 C55 121.2(2) . . ?
N42 C61 C62 108.6(2) . . ?
N45 C62 C63 122.3(2) . . ?
N45 C62 C61 114.1(2) . . ?
C63 C62 C61 123.6(2) . . ?
C64 C63 C62 119.6(3) . . ?
C63 C64 C65 120.0(3) . . ?
C66 C65 C64 124.9(3) . . ?
C66 C65 C70 118.6(3) . . ?
C64 C65 C70 116.4(2) . . ?
C67 C66 C65 119.8(3) . . ?
C66 C67 C68 121.9(3) . . ?
C69 C68 C67 119.9(3) . . ?
O42 C69 C68 124.4(2) . . ?
O42 C69 C70 116.3(2) . . ?
C68 C69 C70 119.2(2) . . ?
N45 C70 C65 122.6(2) . . ?
N45 C70 C69 116.9(2) . . ?
C65 C70 C69 120.5(2) . . ?
N43 C71 C72 109.5(2) . . ?
N46 C72 C73 122.7(2) . . ?
N46 C72 C71 114.9(2) . . ?
C73 C72 C71 122.3(2) . . ?
C74 C73 C72 119.0(3) . . ?
C73 C74 C75 120.3(3) . . ?
C80 C75 C76 118.8(3) . . ?
C80 C75 C74 116.5(3) . . ?
C76 C75 C74 124.7(3) . . ?
C77 C76 C75 119.6(3) . . ?
C76 C77 C78 122.1(3) . . ?
C79 C78 C77 120.1(3) . . ?
O43 C79 C78 124.5(2) . . ?
O43 C79 C80 116.9(2) . . ?
C78 C79 C80 118.6(2) . . ?
N46 C80 C75 122.7(2) . . ?
N46 C80 C79 116.5(2) . . ?
C75 C80 C79 120.8(2) . . ?
O1S1 S1A O2S1 118.3(5) . . ?
O1S1 S1A O3S1 113.8(3) . . ?
O2S1 S1A O3S1 112.4(4) . . ?
O1S1 S1A C1S 105.2(3) . . ?
O2S1 S1A C1S 102.0(3) . . ?
O3S1 S1A C1S 102.8(2) . . ?
O5S1 S1B O4S1 116(2) . . ?
O5S1 S1B O6S1 117(3) . . ?
O4S1 S1B O6S1 111.7(18) . . ?
O5S1 S1B C1S 109.6(14) . . ?
O4S1 S1B C1S 105.3(13) . . ?
O6S1 S1B C1S 94.4(11) . . ?
F4S1 C1S F6S1 118(2) . . ?
F4S1 C1S F2S1 56.2(13) . . ?
F6S1 C1S F2S1 118.6(14) . . ?
F4S1 C1S F3S1 140.4(11) . . ?
F6S1 C1S F3S1 31(2) . . ?
F2S1 C1S F3S1 109.9(5) . . ?
F4S1 C1S F1S1 56.7(16) . . ?
F6S1 C1S F1S1 74(2) . . ?
F2S1 C1S F1S1 107.7(4) . . ?
F3S1 C1S F1S1 104.4(4) . . ?
F4S1 C1S F5S1 98.3(13) . . ?
F6S1 C1S F5S1 98(2) . . ?
F2S1 C1S F5S1 42.3(7) . . ?
F3S1 C1S F5S1 75.3(12) . . ?
F1S1 C1S F5S1 141.2(7) . . ?
F4S1 C1S S1B 119.7(9) . . ?
F6S1 C1S S1B 113.7(15) . . ?
F2S1 C1S S1B 119.5(6) . . ?
F3S1 C1S S1B 99.6(6) . . ?
F1S1 C1S S1B 114.5(6) . . ?
F5S1 C1S S1B 103.5(9) . . ?
F4S1 C1S S1A 108.0(9) . . ?
F6S1 C1S S1A 123.9(14) . . ?
F2S1 C1S S1A 113.2(3) . . ?
F3S1 C1S S1A 111.3(3) . . ?
F1S1 C1S S1A 110.0(3) . . ?
F5S1 C1S S1A 105.8(9) . . ?
S1B C1S S1A 11.7(6) . . ?
C2SA F1S2 C2SB 24.8(12) . . ?
C2SA F1S2 F4S2 76.5(6) . . ?
C2SB F1S2 F4S2 52.2(15) . . ?
C2SA F2S2 C2SB 24.2(11) . . ?
O2S2 S2A O1S2 117.0(5) . . ?
O2S2 S2A O3S2 116.4(4) . . ?
O1S2 S2A O3S2 112.1(4) . . ?
O2S2 S2A C2SA 103.6(3) . . ?
O1S2 S2A C2SA 103.0(5) . . ?
O3S2 S2A C2SA 102.0(3) . . ?
F1S2 C2SA F3S2 105.2(5) . . ?
F1S2 C2SA F2S2 109.8(4) . . ?
F3S2 C2SA F2S2 107.3(5) . . ?
F1S2 C2SA S2A 112.5(4) . . ?
F3S2 C2SA S2A 110.7(4) . . ?
F2S2 C2SA S2A 111.0(4) . . ?
O4S2 S2B O6S2 127(3) . . ?
O4S2 S2B O5S2 118(3) . . ?
O6S2 S2B O5S2 104(3) . . ?
O4S2 S2B C2SB 109(2) . . ?
O6S2 S2B C2SB 99(2) . . ?
O5S2 S2B C2SB 94(2) . . ?
C2SB F4S2 F1S2 48.1(13) . . ?
F1S2 C2SB F2S2 107(2) . . ?
F1S2 C2SB F4S2 80(2) . . ?
F2S2 C2SB F4S2 100(2) . . ?
F1S2 C2SB S2B 124(2) . . ?
F2S2 C2SB S2B 118(2) . . ?
F4S2 C2SB S2B 120(2) . . ?
O3S3 S3 O2S3 115.00(16) . . ?
O3S3 S3 O1S3 115.15(18) . . ?
O2S3 S3 O1S3 114.16(19) . . ?
O3S3 S3 C3S 103.21(18) . . ?
O2S3 S3 C3S 103.37(19) . . ?
O1S3 S3 C3S 103.74(16) . . ?
F3S3 C3S F2S3 106.2(3) . . ?
F3S3 C3S F1S3 106.9(3) . . ?
F2S3 C3S F1S3 106.3(3) . . ?
F3S3 C3S S3 112.4(3) . . ?
F2S3 C3S S3 112.5(3) . . ?
F1S3 C3S S3 112.1(3) . . ?

loop_
_geom_bond_atom_site_label_1
_geom_bond_atom_site_label_2
_geom_bond_distance
_geom_bond_site_symmetry_2
_geom_bond_publ_flag
Nd1 O1 2.4845(18) . ?
Nd1 O2 2.5044(18) . ?
Nd1 O3 2.5145(18) . ?
Nd1 N4 2.569(2) . ?
Nd1 N6 2.577(2) . ?
Nd1 N5 2.591(2) . ?
Nd1 N3 2.672(2) . ?
Nd1 N1 2.686(2) . ?
Nd1 N2 2.693(2) . ?
Nd2 O42 2.4645(18) . ?
Nd2 O41 2.4700(18) . ?
Nd2 O43 2.4929(18) . ?
Nd2 N45 2.586(2) . ?
Nd2 N44 2.598(2) . ?
Nd2 N46 2.598(2) . ?
Nd2 N41 2.702(2) . ?
Nd2 N42 2.703(2) . ?
Nd2 N43 2.707(2) . ?
O1 C19 1.355(3) . ?
O2 C29 1.366(3) . ?
O3 C39 1.359(3) . ?
O41 C59 1.356(3) . ?
O42 C69 1.358(2) . ?
O43 C79 1.355(2) . ?
N1 C6 1.481(4) . ?
N1 C11 1.493(4) . ?
N1 C1 1.505(4) . ?
N2 C21 1.482(3) . ?
N2 C2 1.492(4) . ?
N2 C3 1.499(4) . ?
N3 C31 1.485(4) . ?
N3 C4 1.490(4) . ?
N3 C5 1.506(4) . ?
N4 C12 1.321(3) . ?
N4 C20 1.364(3) . ?
N5 C22 1.326(3) . ?
N5 C30 1.371(3) . ?
N6 C32 1.330(3) . ?
N6 C40 1.369(3) . ?
N41 C51 1.481(4) . ?
N41 C46 1.488(4) . ?
N41 C41 1.506(4) . ?
N42 C61 1.483(3) . ?
N42 C42 1.490(3) . ?
N42 C43 1.505(4) . ?
N43 C44 1.483(4) . ?
N43 C71 1.492(3) . ?
N43 C45 1.498(4) . ?
N44 C52 1.329(3) . ?
N44 C60 1.365(3) . ?
N45 C62 1.322(3) . ?
N45 C70 1.363(3) . ?
N46 C72 1.322(3) . ?
N46 C80 1.365(3) . ?
C1 C2 1.526(4) . ?
C3 C4 1.514(4) . ?
C5 C6 1.524(4) . ?
C11 C12 1.504(4) . ?
C12 C13 1.410(4) . ?
C13 C14 1.362(5) . ?
C14 C15 1.412(4) . ?
C15 C20 1.413(4) . ?
C15 C16 1.413(4) . ?
C16 C17 1.356(5) . ?
C17 C18 1.410(4) . ?
C18 C19 1.377(4) . ?
C19 C20 1.422(4) . ?
C21 C22 1.506(4) . ?
C22 C23 1.406(4) . ?
C23 C24 1.369(4) . ?
C24 C25 1.411(4) . ?
C25 C26 1.416(4) . ?
C25 C30 1.418(4) . ?
C26 C27 1.358(5) . ?
C27 C28 1.410(4) . ?
C28 C29 1.371(4) . ?
C29 C30 1.418(4) . ?
C31 C32 1.504(4) . ?
C32 C33 1.412(4) . ?
C33 C34 1.366(5) . ?
C34 C35 1.410(4) . ?
C35 C40 1.410(3) . ?
C35 C36 1.421(4) . ?
C36 C37 1.364(5) . ?
C37 C38 1.415(4) . ?
C38 C39 1.375(4) . ?
C39 C40 1.418(4) . ?
C41 C42 1.521(4) . ?
C43 C44 1.521(4) . ?
C45 C46 1.523(4) . ?
C51 C52 1.507(4) . ?
C52 C53 1.404(4) . ?
C53 C54 1.369(5) . ?
C54 C55 1.407(4) . ?
C55 C60 1.419(4) . ?
C55 C56 1.423(4) . ?
C56 C57 1.362(5) . ?
C57 C58 1.415(4) . ?
C58 C59 1.372(4) . ?
C59 C60 1.418(4) . ?
C61 C62 1.514(4) . ?
C62 C63 1.403(4) . ?
C63 C64 1.370(4) . ?
C64 C65 1.415(4) . ?
C65 C66 1.414(4) . ?
C65 C70 1.419(4) . ?
C66 C67 1.358(4) . ?
C67 C68 1.416(4) . ?
C68 C69 1.372(4) . ?
C69 C70 1.420(3) . ?
C71 C72 1.499(4) . ?
C72 C73 1.407(4) . ?
C73 C74 1.366(4) . ?
C74 C75 1.419(4) . ?
C75 C80 1.412(4) . ?
C75 C76 1.418(4) . ?
C76 C77 1.359(4) . ?
C77 C78 1.410(4) . ?
C78 C79 1.381(4) . ?
C79 C80 1.426(4) . ?
O81 C81 1.391(6) . ?
O82 C82 1.353(7) . ?
O83 C83 1.482(9) . ?
S1A O1S1 1.406(5) . ?
S1A O2S1 1.416(6) . ?
S1A O3S1 1.455(4) . ?
S1A C1S 1.830(5) . ?
F1S1 C1S 1.356(5) . ?
F2S1 C1S 1.304(5) . ?
F3S1 C1S 1.305(6) . ?
S1B O5S1 1.34(2) . ?
S1B O4S1 1.39(2) . ?
S1B O6S1 1.45(2) . ?
S1B C1S 1.793(15) . ?
F4S1 C1S 1.168(14) . ?
F5S1 C1S 1.410(16) . ?
F6S1 C1S 1.19(3) . ?
F1S2 C2SA 1.314(6) . ?
F1S2 C2SB 1.33(3) . ?
F1S2 F4S2 1.759(19) . ?
F2S2 C2SA 1.338(7) . ?
F2S2 C2SB 1.37(3) . ?
S2A O2S2 1.395(5) . ?
S2A O1S2 1.414(8) . ?
S2A O3S2 1.446(4) . ?
S2A C2SA 1.833(6) . ?
F3S2 C2SA 1.318(7) . ?
S2B O4S2 1.28(3) . ?
S2B O6S2 1.45(3) . ?
S2B O5S2 1.52(4) . ?
S2B C2SB 1.69(4) . ?
F4S2 C2SB 1.41(4) . ?
S3 O3S3 1.433(3) . ?
S3 O2S3 1.436(3) . ?
S3 O1S3 1.447(3) . ?
S3 C3S 1.794(4) . ?
F1S3 C3S 1.338(5) . ?
F2S3 C3S 1.332(4) . ?
F3S3 C3S 1.327(4) . ?

loop_
_geom_hbond_atom_site_label_D
_geom_hbond_atom_site_label_H
_geom_hbond_atom_site_label_A
_geom_hbond_distance_DH
_geom_hbond_distance_HA
_geom_hbond_distance_DA
_geom_hbond_angle_DHA
_geom_hbond_site_symmetry_A
O2 H2O O41 1.16(5) 1.27(5) 2.434(3) 176(4) .
O3 H3O O43 1.12(4) 1.32(4) 2.438(3) 175(4) .
O42 H42O O1 1.19(5) 1.24(5) 2.427(2) 178(5) .
O81 H81O O2S3 0.98(9) 1.97(9) 2.914(4) 160(8) .
